data_4072686
loop_
_publ_author_name
'Blum, Angela P.'
'Ritter, Tobias'
'Grubbs, Robert H.'

_publ_section_title
;
 Synthesis of N-Heterocylic Carbene-Containing Metal Complexes from
 2-(Pentafluorophenyl)imidazolidines
;
_journal_issue 8
_journal_name_full Organometallics
_journal_page_first 2122
_journal_paper_doi 10.1021/om060949f
_journal_volume 26
_journal_year 2007
_chemical_formula_moiety 'C29 H38 Cl N2 Rh'
_chemical_formula_sum 'C29 H38 Cl N2 Rh'
_chemical_formula_weight 552.97
_chemical_name_systematic
; 
 ? 
;
_space_group_IT_number 14
_symmetry_cell_setting monoclinic
_symmetry_space_group_name_Hall '-P 2ybc'
_symmetry_space_group_name_H-M 'P 1 21/c 1'
_atom_sites_solution_hydrogens geom
_atom_sites_solution_primary direct
_atom_sites_solution_secondary difmap
_audit_creation_method SHELXL-97
_cell_angle_alpha 90.00
_cell_angle_beta 107.3410(10)
_cell_angle_gamma 90.00
_cell_formula_units_Z 4
_cell_length_a 15.3893(4)
_cell_length_b 11.8053(3)
_cell_length_c 14.9767(4)
_cell_measurement_reflns_used 41311
_cell_measurement_temperature 100(2)
_cell_measurement_theta_max 49.69
_cell_measurement_theta_min 2.21
_cell_volume 2597.23(12)
_computing_cell_refinement 'Bruker SAINT v6.45A'
_computing_data_collection 'Bruker SMART v5.630'
_computing_data_reduction 'Bruker SAINT v6.45A'
_computing_molecular_graphics 'Bruker XP v5.1'
_computing_publication_material 'Bruker XCIF v6.12'
_computing_structure_refinement 'Bruker XL v6.12'
_computing_structure_solution 'Bruker XS v6.12'
_diffrn_ambient_temperature 100(2)
_diffrn_measured_fraction_theta_full 0.905
_diffrn_measured_fraction_theta_max 0.905
_diffrn_measurement_device_type 'Bruker SMART 1000'
_diffrn_measurement_method '\w scans at 8 \f settings'
_diffrn_radiation_monochromator graphite
_diffrn_radiation_source 'fine-focus sealed tube'
_diffrn_radiation_type MoK\a
_diffrn_radiation_wavelength 0.71073
_diffrn_reflns_av_R_equivalents 0.0683
_diffrn_reflns_av_sigmaI/netI 0.0487
_diffrn_reflns_limit_h_max 23
_diffrn_reflns_limit_h_min -32
_diffrn_reflns_limit_k_max 23
_diffrn_reflns_limit_k_min -25
_diffrn_reflns_limit_l_max 29
_diffrn_reflns_limit_l_min -28
_diffrn_reflns_number 103676
_diffrn_reflns_theta_full 49.80
_diffrn_reflns_theta_max 49.80
_diffrn_reflns_theta_min 2.21
_exptl_absorpt_coefficient_mu 0.780
_exptl_absorpt_correction_T_max 0.8596
_exptl_absorpt_correction_T_min 0.8054
_exptl_absorpt_correction_type none
_exptl_crystal_colour Yellow
_exptl_crystal_density_diffrn 1.414
_exptl_crystal_density_meas 0
_exptl_crystal_density_method 'not measured'
_exptl_crystal_description Block
_exptl_crystal_F_000 1152
_exptl_crystal_size_max 0.29
_exptl_crystal_size_mid 0.28
_exptl_crystal_size_min 0.20
_refine_diff_density_max 1.455
_refine_diff_density_min -1.132
_refine_diff_density_rms 0.143
_refine_ls_extinction_method none
_refine_ls_goodness_of_fit_ref 2.034
_refine_ls_hydrogen_treatment Riding
_refine_ls_matrix_type 'Full matrix'
_refine_ls_number_parameters 304
_refine_ls_number_reflns 24436
_refine_ls_number_restraints 0
_refine_ls_restrained_S_all 2.034
_refine_ls_R_factor_all 0.0687
_refine_ls_R_factor_gt 0.0490
_refine_ls_shift/su_max 0.004
_refine_ls_shift/su_mean 0.000
_refine_ls_structure_factor_coef Fsqd
_refine_ls_weighting_details w=1/s^2^(Fo^2^)
_refine_ls_weighting_scheme sigma
_refine_ls_wR_factor_gt 0.1013
_refine_ls_wR_factor_ref 0.1034
_reflns_number_gt 18502
_reflns_number_total 24436
_reflns_threshold_expression >2sigma(I)
_cod_data_source_file om060949fsi20061012_060716.cif
_cod_data_source_block apb01
_cod_depositor_comments
;
The following automatic conversions were performed:

'_symmetry_cell_setting' value 'Monoclinic' changed to 'monoclinic'
according to /home/saulius/struct/CIF-dictionaries/cif_core.dic
dictionary named 'cif_core.dic' version 2.4.1 from
2010-06-29.

'_refine_ls_weighting_scheme' value 'Sigma' changed to
'sigma' according to
/home/saulius/struct/CIF-dictionaries/cif_core.dic dictionary named
'cif_core.dic' version 2.4.1 from 2010-06-29.

Automatic conversion script
Id: cif_fix_values 1715 2011-07-08 13:25:40Z adriana 

The following automatic conversions were performed:

'_atom_sites_solution_primary' value 'Direct methods' was changed to
'direct'.

'_atom_sites_solution_secondary' value 'Difference Fourier map' was
changed to 'difmap'.

'_atom_sites_solution_hydrogens' value 'Geometric positions' was
changed to 'geom'.

Automatic conversion script
Id: cif_fix_values 6452 2018-10-05 10:23:21Z andrius 
;
_cod_original_sg_symbol_H-M P2(1)/c
_cod_database_code 4072686

loop_
_symmetry_equiv_pos_as_xyz
'x, y, z'
'-x, y+1/2, -z+1/2'
'-x, -y, -z'
'x, -y-1/2, z-1/2'

loop_
_atom_site_label
_atom_site_type_symbol
_atom_site_fract_x
_atom_site_fract_y
_atom_site_fract_z
_atom_site_U_iso_or_equiv
_atom_site_adp_type
_atom_site_occupancy
_atom_site_symmetry_multiplicity
_atom_site_calc_flag
_atom_site_refinement_flags
Rh1 Rh 0.696749(7) 0.784976(8) 0.421018(7) 0.01131(2) Uani 1 1 d .
Cl1 Cl 0.81860(2) 0.87887(3) 0.38618(2) 0.01786(6) Uani 1 1 d .
N1 N 0.83484(9) 0.77035(13) 0.61119(9) 0.0222(2) Uani 1 1 d .
N2 N 0.79444(9) 0.59970(12) 0.56094(9) 0.0216(2) Uani 1 1 d .
C1 C 0.78322(9) 0.71092(13) 0.53782(9) 0.0164(2) Uani 1 1 d .
C2 C 0.88135(16) 0.6992(2) 0.69242(13) 0.0407(5) Uani 1 1 d .
H2A H 0.8555 0.7111 0.7448 0.049 Uiso 1 1 calc R
H2B H 0.9475 0.7150 0.7142 0.049 Uiso 1 1 calc R
C3 C 0.86260(15) 0.58096(19) 0.65351(13) 0.0362(5) Uani 1 1 d .
H3A H 0.9185 0.5453 0.6467 0.043 Uiso 1 1 calc R
H3B H 0.8375 0.5327 0.6940 0.043 Uiso 1 1 calc R
C4 C 0.85071(10) 0.89066(14) 0.61674(10) 0.0201(3) Uani 1 1 d .
C5 C 0.93426(10) 0.93017(14) 0.60928(10) 0.0192(2) Uani 1 1 d .
C6 C 0.95023(10) 1.04704(15) 0.61536(10) 0.0219(3) Uani 1 1 d .
H6 H 1.0070 1.0748 0.6118 0.026 Uiso 1 1 calc R
C7 C 0.88589(12) 1.12351(16) 0.62634(11) 0.0253(3) Uani 1 1 d .
C8 C 0.80496(12) 1.08070(17) 0.63715(12) 0.0273(3) Uani 1 1 d .
H8 H 0.7608 1.1320 0.6462 0.033 Uiso 1 1 calc R
C9 C 0.78743(11) 0.96469(17) 0.63498(11) 0.0264(3) Uani 1 1 d .
C10 C 1.00518(11) 0.85277(16) 0.59288(12) 0.0252(3) Uani 1 1 d .
H10A H 1.0351 0.8114 0.6506 0.038 Uiso 1 1 calc R
H10B H 1.0505 0.8975 0.5742 0.038 Uiso 1 1 calc R
H10C H 0.9763 0.7988 0.5432 0.038 Uiso 1 1 calc R
C11 C 0.90324(15) 1.24950(17) 0.62586(15) 0.0352(4) Uani 1 1 d .
H11A H 0.9689 1.2633 0.6414 0.053 Uiso 1 1 calc R
H11B H 0.8794 1.2867 0.6722 0.053 Uiso 1 1 calc R
H11C H 0.8727 1.2802 0.5636 0.053 Uiso 1 1 calc R
C12 C 0.70302(14) 0.9217(2) 0.65554(17) 0.0453(7) Uani 1 1 d .
H12A H 0.6804 0.9797 0.6897 0.068 Uiso 1 1 calc R
H12B H 0.7178 0.8528 0.6936 0.068 Uiso 1 1 calc R
H12C H 0.6561 0.9046 0.5966 0.068 Uiso 1 1 calc R
C13 C 0.77336(11) 0.50542(13) 0.49877(12) 0.0221(3) Uani 1 1 d .
C14 C 0.82140(10) 0.48928(12) 0.43302(11) 0.0201(2) Uani 1 1 d .
C15 C 0.80529(12) 0.39118(13) 0.37916(12) 0.0257(3) Uani 1 1 d .
H15 H 0.8375 0.3798 0.3348 0.031 Uiso 1 1 calc R
C16 C 0.74371(13) 0.30927(14) 0.38813(17) 0.0353(5) Uani 1 1 d .
C17 C 0.69645(13) 0.32753(15) 0.45262(19) 0.0406(5) Uani 1 1 d .
H17 H 0.6530 0.2729 0.4582 0.049 Uiso 1 1 calc R
C18 C 0.71070(13) 0.42366(15) 0.50962(17) 0.0340(4) Uani 1 1 d .
C19 C 0.89074(12) 0.57427(14) 0.42206(12) 0.0235(3) Uani 1 1 d .
H19A H 0.9192 0.5465 0.3758 0.035 Uiso 1 1 calc R
H19B H 0.9375 0.5848 0.4823 0.035 Uiso 1 1 calc R
H19C H 0.8606 0.6468 0.4010 0.035 Uiso 1 1 calc R
C20 C 0.73268(17) 0.20116(16) 0.3310(2) 0.0488(6) Uani 1 1 d .
H20A H 0.7491 0.2156 0.2737 0.073 Uiso 1 1 calc R
H20B H 0.6693 0.1757 0.3148 0.073 Uiso 1 1 calc R
H20C H 0.7726 0.1424 0.3678 0.073 Uiso 1 1 calc R
C21 C 0.65957(17) 0.43990(19) 0.5806(2) 0.0494(7) Uani 1 1 d .
H21A H 0.6982 0.4167 0.6425 0.074 Uiso 1 1 calc R
H21B H 0.6042 0.3936 0.5630 0.074 Uiso 1 1 calc R
H21C H 0.6431 0.5199 0.5823 0.074 Uiso 1 1 calc R
C22 C 0.57983(10) 0.74493(12) 0.46337(11) 0.0178(2) Uani 1 1 d .
H22 H 0.5939 0.7211 0.5303 0.021 Uiso 1 1 calc R
C23 C 0.59447(10) 0.66011(12) 0.40353(11) 0.0185(2) Uani 1 1 d .
H23 H 0.6175 0.5875 0.4365 0.022 Uiso 1 1 calc R
C24 C 0.54225(14) 0.6441(2) 0.30284(14) 0.0407(6) Uani 1 1 d .
H24A H 0.4821 0.6112 0.2989 0.049 Uiso 1 1 calc R
H24B H 0.5751 0.5890 0.2748 0.049 Uiso 1 1 calc R
C25 C 0.52796(15) 0.7524(3) 0.24574(14) 0.0593(9) Uani 1 1 d .
H25A H 0.4707 0.7889 0.2479 0.071 Uiso 1 1 calc R
H25B H 0.5216 0.7336 0.1797 0.071 Uiso 1 1 calc R
C26 C 0.60645(12) 0.8352(2) 0.28170(14) 0.0408(6) Uani 1 1 d .
H26 H 0.6391 0.8548 0.2352 0.049 Uiso 1 1 calc R
C27 C 0.60828(14) 0.91858(18) 0.3459(2) 0.0462(7) Uani 1 1 d .
H27 H 0.6417 0.9882 0.3369 0.055 Uiso 1 1 calc R
C28 C 0.53769(18) 0.94039(19) 0.3960(3) 0.0655(10) Uani 1 1 d .
H28A H 0.4846 0.9786 0.3524 0.079 Uiso 1 1 calc R
H28B H 0.5638 0.9925 0.4490 0.079 Uiso 1 1 calc R
C29 C 0.50509(14) 0.83250(16) 0.43314(18) 0.0366(5) Uani 1 1 d .
H29A H 0.4832 0.8521 0.4870 0.044 Uiso 1 1 calc R
H29B H 0.4533 0.7999 0.3837 0.044 Uiso 1 1 calc R

loop_
_atom_site_aniso_label
_atom_site_aniso_U_11
_atom_site_aniso_U_22
_atom_site_aniso_U_33
_atom_site_aniso_U_23
_atom_site_aniso_U_13
_atom_site_aniso_U_12
Rh1 0.01054(3) 0.01202(3) 0.01206(3) 0.00071(3) 0.00442(2) -0.00002(3)
Cl1 0.01462(13) 0.02366(14) 0.01658(14) 0.00328(10) 0.00659(10) -0.00330(11)
N1 0.0193(5) 0.0347(7) 0.0113(5) 0.0037(4) 0.0024(4) -0.0074(5)
N2 0.0221(6) 0.0246(6) 0.0177(5) 0.0101(4) 0.0052(4) 0.0035(4)
C1 0.0136(5) 0.0238(5) 0.0125(5) 0.0034(4) 0.0051(3) -0.0016(5)
C2 0.0438(12) 0.0546(13) 0.0153(7) 0.0163(7) -0.0038(6) -0.0199(9)
C3 0.0353(10) 0.0513(12) 0.0199(8) 0.0175(7) 0.0049(7) 0.0127(9)
C4 0.0154(6) 0.0344(7) 0.0115(5) -0.0027(4) 0.0055(4) -0.0083(5)
C5 0.0134(5) 0.0324(7) 0.0113(5) 0.0035(4) 0.0030(4) -0.0028(5)
C6 0.0150(6) 0.0325(7) 0.0165(6) 0.0071(5) 0.0020(4) -0.0045(5)
C7 0.0223(7) 0.0348(8) 0.0148(6) 0.0051(5) -0.0006(5) -0.0003(6)
C8 0.0172(7) 0.0432(10) 0.0198(7) -0.0062(6) 0.0028(5) 0.0009(6)
C9 0.0145(6) 0.0483(10) 0.0181(7) -0.0114(6) 0.0073(5) -0.0086(6)
C10 0.0160(6) 0.0377(9) 0.0220(7) 0.0068(6) 0.0060(5) 0.0022(6)
C11 0.0373(11) 0.0303(8) 0.0313(9) 0.0124(7) 0.0001(7) 0.0032(8)
C12 0.0271(9) 0.0691(15) 0.0497(13) -0.0381(11) 0.0271(9) -0.0242(10)
C13 0.0178(6) 0.0174(5) 0.0309(8) 0.0114(5) 0.0072(5) 0.0027(5)
C14 0.0170(6) 0.0175(5) 0.0228(6) 0.0061(4) 0.0014(5) 0.0009(4)
C15 0.0237(8) 0.0194(6) 0.0280(8) 0.0024(5) -0.0016(6) 0.0025(5)
C16 0.0213(8) 0.0159(6) 0.0573(13) 0.0056(6) -0.0054(8) 0.0021(5)
C17 0.0198(8) 0.0182(7) 0.0803(16) 0.0173(8) 0.0096(9) 0.0006(6)
C18 0.0245(8) 0.0210(7) 0.0606(13) 0.0199(7) 0.0189(8) 0.0044(6)
C19 0.0246(7) 0.0225(6) 0.0258(8) 0.0018(5) 0.0112(6) -0.0016(5)
C20 0.0318(11) 0.0208(8) 0.0792(18) -0.0046(9) -0.0056(11) -0.0023(7)
C21 0.0437(13) 0.0339(10) 0.0846(19) 0.0303(11) 0.0407(14) 0.0071(9)
C22 0.0157(6) 0.0191(5) 0.0213(6) -0.0011(4) 0.0095(4) -0.0025(4)
C23 0.0143(6) 0.0176(5) 0.0239(6) -0.0032(4) 0.0060(4) -0.0034(4)
C24 0.0248(9) 0.0712(15) 0.0282(9) -0.0246(9) 0.0109(7) -0.0239(10)
C25 0.0241(9) 0.128(3) 0.0180(8) 0.0182(11) -0.0056(6) -0.0295(13)
C26 0.0161(7) 0.0744(16) 0.0281(9) 0.0307(10) 0.0006(6) -0.0037(8)
C27 0.0222(8) 0.0355(10) 0.0868(18) 0.0414(11) 0.0250(10) 0.0151(7)
C28 0.0438(14) 0.0258(9) 0.148(3) 0.0324(14) 0.0607(18) 0.0209(9)
C29 0.0247(8) 0.0259(8) 0.0695(15) 0.0069(8) 0.0301(10) 0.0071(7)

loop_
_atom_type_symbol
_atom_type_description
_atom_type_scat_dispersion_real
_atom_type_scat_dispersion_imag
_atom_type_scat_source
C C 0.0033 0.0016 'International Tables Vol C Tables 4.2.6.8 and 6.1.1.4'
H H 0.0000 0.0000 'International Tables Vol C Tables 4.2.6.8 and 6.1.1.4'
N N 0.0061 0.0033 'International Tables Vol C Tables 4.2.6.8 and 6.1.1.4'
Cl Cl 0.1484 0.1585 'International Tables Vol C Tables 4.2.6.8 and 6.1.1.4'
Rh Rh -1.1178 0.9187 'International Tables Vol C Tables 4.2.6.8 and 6.1.1.4'

loop_
_geom_angle_atom_site_label_1
_geom_angle_atom_site_label_2
_geom_angle_atom_site_label_3
_geom_angle
_geom_angle_publ_flag
C1 Rh1 C23 94.49(6) yes
C1 Rh1 C22 92.43(6) yes
C23 Rh1 C22 38.67(5) yes
C1 Rh1 C27 154.24(9) yes
C23 Rh1 C27 96.53(7) yes
C22 Rh1 C27 81.97(6) yes
C1 Rh1 C26 169.31(9) yes
C23 Rh1 C26 80.50(7) yes
C22 Rh1 C26 89.51(6) yes
C27 Rh1 C26 36.44(10) yes
C1 Rh1 Cl1 91.86(4) yes
C23 Rh1 Cl1 155.30(4) yes
C22 Rh1 Cl1 164.60(4) yes
C27 Rh1 Cl1 87.77(5) yes
C26 Rh1 Cl1 89.02(5) yes
C1 N1 C4 127.62(13) ?
C1 N1 C2 113.54(14) ?
C4 N1 C2 118.81(14) ?
C1 N2 C13 127.06(12) ?
C1 N2 C3 112.55(15) ?
C13 N2 C3 116.98(14) ?
N1 C1 N2 107.29(12) ?
N1 C1 Rh1 123.32(11) ?
N2 C1 Rh1 129.16(11) ?
N1 C2 C3 102.62(14) ?
N2 C3 C2 102.93(15) ?
C9 C4 C5 121.14(15) ?
C9 C4 N1 120.89(13) ?
C5 C4 N1 117.84(14) ?
C6 C5 C4 118.02(15) ?
C6 C5 C10 119.30(14) ?
C4 C5 C10 122.67(15) ?
C7 C6 C5 122.16(15) ?
C6 C7 C8 118.11(17) ?
C6 C7 C11 120.47(17) ?
C8 C7 C11 121.42(18) ?
C9 C8 C7 121.70(17) ?
C8 C9 C4 118.59(14) ?
C8 C9 C12 119.87(17) ?
C4 C9 C12 121.51(18) ?
C18 C13 C14 120.53(17) ?
C18 C13 N2 119.37(16) ?
C14 C13 N2 119.83(14) ?
C15 C14 C13 118.55(15) ?
C15 C14 C19 120.01(15) ?
C13 C14 C19 121.42(14) ?
C16 C15 C14 122.18(18) ?
C15 C16 C17 118.26(19) ?
C15 C16 C20 119.8(2) ?
C17 C16 C20 121.93(19) ?
C16 C17 C18 122.13(17) ?
C13 C18 C17 118.32(18) ?
C13 C18 C21 120.8(2) ?
C17 C18 C21 120.85(18) ?
C23 C22 C29 123.24(16) ?
C23 C22 Rh1 70.03(8) ?
C29 C22 Rh1 113.17(10) ?
C22 C23 C24 126.36(16) ?
C22 C23 Rh1 71.30(8) ?
C24 C23 Rh1 111.68(12) ?
C23 C24 C25 114.01(18) ?
C24 C25 C26 112.03(16) ?
C27 C26 C25 123.9(2) ?
C27 C26 Rh1 69.84(11) ?
C25 C26 Rh1 111.74(13) ?
C26 C27 C28 127.0(2) ?
C26 C27 Rh1 73.72(11) ?
C28 C27 Rh1 107.40(14) ?
C27 C28 C29 113.52(17) ?
C22 C29 C28 112.01(15) ?

loop_
_geom_bond_atom_site_label_1
_geom_bond_atom_site_label_2
_geom_bond_distance
_geom_bond_publ_flag
Rh1 C1 2.0513(14) yes
Rh1 C23 2.1150(14) yes
Rh1 C22 2.1316(13) yes
Rh1 C27 2.1664(17) yes
Rh1 C26 2.2153(17) yes
Rh1 Cl1 2.3665(3) yes
N1 C1 1.3455(19) ?
N1 C4 1.439(2) ?
N1 C2 1.476(2) ?
N2 C1 1.3557(19) ?
N2 C13 1.425(2) ?
N2 C3 1.485(2) ?
C2 C3 1.507(3) ?
C4 C9 1.395(2) ?
C4 C5 1.4032(19) ?
C5 C6 1.400(2) ?
C5 C10 1.499(2) ?
C6 C7 1.386(2) ?
C7 C8 1.397(2) ?
C7 C11 1.511(3) ?
C8 C9 1.394(3) ?
C9 C12 1.510(2) ?
C13 C18 1.408(2) ?
C13 C14 1.409(2) ?
C14 C15 1.391(2) ?
C14 C19 1.509(2) ?
C15 C16 1.388(3) ?
C16 C17 1.388(3) ?
C16 C20 1.517(3) ?
C17 C18 1.398(3) ?
C18 C21 1.511(3) ?
C22 C23 1.406(2) ?
C22 C29 1.512(2) ?
C23 C24 1.494(2) ?
C24 C25 1.517(4) ?
C25 C26 1.522(3) ?
C26 C27 1.371(4) ?
C27 C28 1.515(3) ?
C28 C29 1.533(3) ?
